data_1558975
loop_
_publ_author_name
'Huang, Fanping'
'Zheng, Xuejuan'
'Lin, Xinlei'
'Ding, Lin-Ting'
'Zhuo, Qingde'
'Wen, Ting-Bin'
'Zhang, Hong'
'Xia, Haiping'

_publ_section_title
;
 Extension of Simmons--Smith Reaction to Metal-Carbynes: Efficient
 Synthesis of Metallacyclopropenes with \s-Aromaticity
;
_journal_name_full 'Chemical Science'
_journal_paper_doi 10.1039/D0SC03215H
_journal_year 2020
_chemical_formula_moiety 'C62 H51 Cl O1.3 Os P3, Cl, H2 O, 2(C H Cl3)'
_chemical_formula_sum 'C64 H55 Cl8 O2.3 Os P3'
_chemical_formula_weight 1427.59
_space_group_crystal_system triclinic
_space_group_IT_number 2
_space_group_name_Hall '-P 1'
_space_group_name_H-M_alt 'P -1'
_atom_sites_solution_hydrogens mixed
_atom_sites_solution_primary iterative
_audit_creation_date 2020-08-28
_audit_creation_method
;
Olex2 1.2
(compiled 2018.05.29 svn.r3508 for OlexSys, GUI svn.r5506)
;
_audit_update_record
;
2020-08-28 deposited with the CCDC.	2020-09-01 downloaded from the CCDC.
;
_cell_angle_alpha 80.333(3)
_cell_angle_beta 80.005(4)
_cell_angle_gamma 72.223(4)
_cell_formula_units_Z 2
_cell_length_a 12.5033(6)
_cell_length_b 14.0801(5)
_cell_length_c 18.7137(8)
_cell_measurement_reflns_used 7920
_cell_measurement_temperature 173(2)
_cell_measurement_theta_max 28.9719
_cell_measurement_theta_min 2.8064
_cell_volume 3066.3(2)
_computing_molecular_graphics 'Olex2 (Dolomanov et al., 2009)'
_computing_publication_material 'Olex2 (Dolomanov et al., 2009)'
_computing_structure_refinement 'ShelXL (Sheldrick, 2015)'
_computing_structure_solution 'olex2.solve (Bourhis et al., 2015)'
_diffrn_ambient_temperature 173(2)
_diffrn_measured_fraction_theta_full 0.998
_diffrn_measured_fraction_theta_max 0.998
_diffrn_measurement_device_type 'Goniometer Xcalibur, detector: Sapphire3 (Gemini ultra Mo)'
_diffrn_radiation_type MoK\a
_diffrn_radiation_wavelength 0.71073
_diffrn_reflns_av_R_equivalents 0.0528
_diffrn_reflns_av_unetI/netI 0.1194
_diffrn_reflns_Laue_measured_fraction_full 0.998
_diffrn_reflns_Laue_measured_fraction_max 0.998
_diffrn_reflns_limit_h_max 14
_diffrn_reflns_limit_h_min -14
_diffrn_reflns_limit_k_max 10
_diffrn_reflns_limit_k_min -16
_diffrn_reflns_limit_l_max 22
_diffrn_reflns_limit_l_min -21
_diffrn_reflns_number 25229
_diffrn_reflns_point_group_measured_fraction_full 0.998
_diffrn_reflns_point_group_measured_fraction_max 0.998
_diffrn_reflns_theta_full 25.000
_diffrn_reflns_theta_max 25.000
_diffrn_reflns_theta_min 2.825
_exptl_absorpt_coefficient_mu 2.550
_exptl_absorpt_correction_T_max 1.00000
_exptl_absorpt_correction_T_min 0.95482
_exptl_absorpt_correction_type multi-scan
_exptl_absorpt_process_details
;
CrysAlisPro, Oxford Diffraction Ltd.,
Version 1.171.33.46 (release 27-08-2009 CrysAlis171 .NET)
(compiled Aug 27 2009,17:19:36)
Empirical absorption correction using spherical harmonics,
 implemented in SCALE3 ABSPACK scaling algorithm.
;
_exptl_crystal_colour orange
_exptl_crystal_colour_primary orange
_exptl_crystal_density_diffrn 1.546
_exptl_crystal_description block
_exptl_crystal_F_000 1429
_exptl_crystal_size_max 0.2
_exptl_crystal_size_mid 0.1
_exptl_crystal_size_min 0.05
_refine_diff_density_max 0.710
_refine_diff_density_min -0.563
_refine_diff_density_rms 0.099
_refine_ls_extinction_method none
_refine_ls_goodness_of_fit_ref 0.757
_refine_ls_hydrogen_treatment constr
_refine_ls_matrix_type full
_refine_ls_number_parameters 753
_refine_ls_number_reflns 10777
_refine_ls_number_restraints 6
_refine_ls_restrained_S_all 0.757
_refine_ls_R_factor_all 0.0609
_refine_ls_R_factor_gt 0.0369
_refine_ls_shift/su_max 0.001
_refine_ls_shift/su_mean 0.000
_refine_ls_structure_factor_coef Fsqd
_refine_ls_weighting_details 'w=1/[\s^2^(Fo^2^)] where P=(Fo^2^+2Fc^2^)/3'
_refine_ls_weighting_scheme calc
_refine_ls_wR_factor_gt 0.0411
_refine_ls_wR_factor_ref 0.0434
_reflns_Friedel_coverage 0.000
_reflns_number_gt 7690
_reflns_number_total 10777
_reflns_threshold_expression 'I > 2\s(I)'
_cod_data_source_file d0sc03215h2.cif
_cod_data_source_block 3a
_cod_original_formula_sum 'C64 H55 Cl8 O2.30 Os P3'
_cod_database_code 1558975
_shelx_shelxl_version_number 2014/7
_shelx_space_group_comment
;
The symmetry employed for this shelxl refinement is uniquely defined
by the following loop, which should always be used as a source of
symmetry information in preference to the above space-group names.
They are only intended as comments.
;
_shelx_estimated_absorpt_t_max 0.883
_shelx_estimated_absorpt_t_min 0.629
_olex2_refinement_description
;
1. Fixed Uiso
 At 1.2 times of:
  All C(H) groups, All C(H,H) groups
 At 1.5 times of:
  All O(H) groups, All O(H,H) groups
2. Restrained distances
 Cl5S-C2SB \\sim Cl5-C2SA
 with sigma of 0.02
 Cl6S-C2SB \\sim Cl4-C2SA
 with sigma of 0.02
 Cl4S-C2SB \\sim Cl3-C2SA
 with sigma of 0.02
 Cl5S-Cl6S \\sim Cl5-Cl4
 with sigma of 0.04
 Cl5S-Cl4S \\sim Cl5-Cl3
 with sigma of 0.04
 Cl6S-Cl4S \\sim Cl4-Cl3
 with sigma of 0.04
3. Others
 Sof(Cl3)=Sof(Cl4)=Sof(Cl5)=Sof(C2SA)=Sof(H2SA)=1-FVAR(1)
 Sof(Cl5S)=Sof(Cl4S)=Sof(Cl6S)=Sof(C2SB)=Sof(H2SB)=FVAR(1)
 Fixed Sof: O2(0.3)
4.a Free rotating group:
 O1W(H1Wa,H1Wb)
4.b Ternary CH refined with riding coordinates:
 C1S(H1S), C2SB(H2SB), C2SA(H2SA)
4.c Secondary CH2 refined with riding coordinates:
 C8(H8a,H8b)
4.d Aromatic/amide H refined with riding coordinates:
 C1(H1a), C3(H3), C5(H5), C10(H10), C11(H11), C12(H12), C13(H13), C14(H14),
 C16(H16), C17(H17), C18(H18), C19(H19), C20(H20), C22(H22), C23(H23), C24(H24),
  C25(H25), C26(H26), C28(H28), C29(H29), C30(H30), C31(H31), C32(H32),
 C34(H34), C35(H35), C36(H36), C37(H37), C38(H38), C40(H40), C41(H41), C42(H42),
  C43(H43), C44(H44), C46(H46), C47(H47), C48(H48), C49(H49), C50(H50),
 C52(H52), C53(H53), C54(H54), C55(H55), C56(H56), C58(H58), C59(H59), C60(H60),
  C61(H61), C62(H62)
4.e Idealised tetrahedral OH refined as rotating group:
 O1(H1)
;
_olex2_submission_special_instructions 'No special instructions were received'

loop_
_space_group_symop_operation_xyz
'x, y, z'
'-x, -y, -z'

loop_
_atom_site_label
_atom_site_type_symbol
_atom_site_fract_x
_atom_site_fract_y
_atom_site_fract_z
_atom_site_U_iso_or_equiv
_atom_site_adp_type
_atom_site_occupancy
_atom_site_site_symmetry_order
_atom_site_calc_flag
_atom_site_refinement_flags_posn
_atom_site_refinement_flags_adp
_atom_site_refinement_flags_occupancy
_atom_site_disorder_assembly
_atom_site_disorder_group
Os1 Os 0.85962(2) 0.55650(2) 0.20128(2) 0.01825(5) Uani 1 1 d . . . . .
Cl1 Cl 0.89576(9) 0.60781(7) 0.07048(6) 0.0276(3) Uani 1 1 d . . . . .
P1 P 1.02087(10) 0.60590(8) 0.21677(7) 0.0251(3) Uani 1 1 d . . . . .
P2 P 0.70001(10) 0.51147(8) 0.17912(7) 0.0234(3) Uani 1 1 d . . . . .
P3 P 1.05685(9) 0.21752(7) 0.26095(7) 0.0225(3) Uani 1 1 d . . . . .
O1 O 0.6308(3) 0.6760(2) 0.4537(2) 0.0660(13) Uani 1 1 d . . . . .
H1 H 0.5845 0.7194 0.4783 0.099 Uiso 1 1 calc GR . . . .
C1 C 0.9566(3) 0.4123(3) 0.1945(3) 0.0209(11) Uani 1 1 d . . . . .
H1A H 0.9908 0.3911 0.1482 0.025 Uiso 1 1 calc R . . . .
C2 C 0.9726(3) 0.3458(2) 0.2567(2) 0.0180(10) Uani 1 1 d . . . . .
C3 C 0.9168(3) 0.3885(3) 0.3219(2) 0.0224(11) Uani 1 1 d . . . . .
H3 H 0.9224 0.3529 0.3696 0.027 Uiso 1 1 calc R . . . .
C4 C 0.8542(3) 0.4867(3) 0.3080(2) 0.0212(11) Uani 1 1 d . . . . .
C5 C 0.7854(3) 0.5422(3) 0.3640(3) 0.0263(12) Uani 1 1 d . . . . .
H5 H 0.7793 0.5158 0.4142 0.032 Uiso 1 1 calc R . . . .
C6 C 0.7289(4) 0.6376(3) 0.3383(3) 0.0301(13) Uani 1 1 d . . . . .
C7 C 0.7647(4) 0.6480(3) 0.2615(3) 0.0285(12) Uani 1 1 d . . . . .
O2 O 0.7382(7) 0.7277(6) 0.2234(5) 0.024(3) Uani 0.3 1 d . . P A 1
C8 C 0.6444(4) 0.7175(3) 0.3796(3) 0.0434(15) Uani 1 1 d . . . . .
H8A H 0.6723 0.7772 0.3750 0.052 Uiso 1 1 calc R . . . .
H8B H 0.5711 0.7384 0.3598 0.052 Uiso 1 1 calc R . . . .
C9 C 1.0206(4) 0.6219(3) 0.3108(3) 0.0294(12) Uani 1 1 d . . . . .
C10 C 1.0735(4) 0.5461(4) 0.3613(3) 0.0419(14) Uani 1 1 d . . . . .
H10 H 1.1165 0.4828 0.3461 0.050 Uiso 1 1 calc R . . . .
C11 C 1.0648(5) 0.5610(4) 0.4341(3) 0.0577(17) Uani 1 1 d . . . . .
H11 H 1.1050 0.5099 0.4677 0.069 Uiso 1 1 calc R . . . .
C12 C 0.9970(6) 0.6511(5) 0.4566(3) 0.073(2) Uani 1 1 d . . . . .
H12 H 0.9903 0.6621 0.5062 0.088 Uiso 1 1 calc R . . . .
C13 C 0.9395(5) 0.7245(4) 0.4084(3) 0.0552(18) Uani 1 1 d . . . . .
H13 H 0.8906 0.7851 0.4249 0.066 Uiso 1 1 calc R . . . .
C14 C 0.9520(4) 0.7115(3) 0.3355(3) 0.0439(15) Uani 1 1 d . . . . .
H14 H 0.9134 0.7640 0.3020 0.053 Uiso 1 1 calc R . . . .
C15 C 1.0306(4) 0.7296(3) 0.1696(2) 0.0268(12) Uani 1 1 d . . . . .
C16 C 1.1323(4) 0.7539(3) 0.1634(3) 0.0403(14) Uani 1 1 d . . . . .
H16 H 1.1967 0.7059 0.1813 0.048 Uiso 1 1 calc R . . . .
C17 C 1.1389(5) 0.8483(3) 0.1312(3) 0.0543(18) Uani 1 1 d . . . . .
H17 H 1.2084 0.8644 0.1270 0.065 Uiso 1 1 calc R . . . .
C18 C 1.0464(6) 0.9191(4) 0.1052(3) 0.0583(19) Uani 1 1 d . . . . .
H18 H 1.0510 0.9840 0.0836 0.070 Uiso 1 1 calc R . . . .
C19 C 0.9479(5) 0.8938(3) 0.1112(3) 0.0556(17) Uani 1 1 d . . . . .
H19 H 0.8835 0.9420 0.0935 0.067 Uiso 1 1 calc R . . . .
C20 C 0.9396(4) 0.7993(3) 0.1427(3) 0.0374(13) Uani 1 1 d . . . . .
H20 H 0.8705 0.7832 0.1455 0.045 Uiso 1 1 calc R . . . .
C21 C 1.1587(4) 0.5214(3) 0.1870(3) 0.0278(12) Uani 1 1 d . . . . .
C22 C 1.2548(4) 0.5025(3) 0.2215(3) 0.0409(14) Uani 1 1 d . . . . .
H22 H 1.2503 0.5353 0.2628 0.049 Uiso 1 1 calc R . . . .
C23 C 1.3565(4) 0.4368(3) 0.1965(3) 0.0493(16) Uani 1 1 d . . . . .
H23 H 1.4207 0.4229 0.2214 0.059 Uiso 1 1 calc R . . . .
C24 C 1.3640(4) 0.3922(3) 0.1360(3) 0.0484(16) Uani 1 1 d . . . . .
H24 H 1.4336 0.3462 0.1194 0.058 Uiso 1 1 calc R . . . .
C25 C 1.2730(4) 0.4127(3) 0.0987(3) 0.0409(14) Uani 1 1 d . . . . .
H25 H 1.2803 0.3822 0.0558 0.049 Uiso 1 1 calc R . . . .
C26 C 1.1708(4) 0.4775(3) 0.1234(3) 0.0293(12) Uani 1 1 d . . . . .
H26 H 1.1081 0.4923 0.0970 0.035 Uiso 1 1 calc R . . . .
C27 C 0.6057(3) 0.6034(3) 0.1197(2) 0.0247(11) Uani 1 1 d . . . . .
C28 C 0.5977(4) 0.7053(3) 0.1150(3) 0.0401(14) Uani 1 1 d . . . . .
H28 H 0.6466 0.7267 0.1382 0.048 Uiso 1 1 calc R . . . .
C29 C 0.5176(4) 0.7744(3) 0.0761(3) 0.0529(17) Uani 1 1 d . . . . .
H29 H 0.5110 0.8439 0.0733 0.064 Uiso 1 1 calc R . . . .
C30 C 0.4471(4) 0.7449(4) 0.0414(3) 0.0500(16) Uani 1 1 d . . . . .
H30 H 0.3934 0.7936 0.0141 0.060 Uiso 1 1 calc R . . . .
C31 C 0.4547(4) 0.6446(3) 0.0463(3) 0.0464(14) Uani 1 1 d . . . . .
H31 H 0.4056 0.6233 0.0231 0.056 Uiso 1 1 calc R . . . .
C32 C 0.5341(4) 0.5756(3) 0.0850(3) 0.0341(13) Uani 1 1 d . . . . .
H32 H 0.5397 0.5062 0.0879 0.041 Uiso 1 1 calc R . . . .
C33 C 0.6034(3) 0.4930(3) 0.2613(2) 0.0228(11) Uani 1 1 d . . . . .
C34 C 0.5034(4) 0.5656(3) 0.2780(3) 0.0399(14) Uani 1 1 d . . . . .
H34 H 0.4831 0.6255 0.2452 0.048 Uiso 1 1 calc R . . . .
C35 C 0.4322(4) 0.5524(4) 0.3421(3) 0.0579(18) Uani 1 1 d . . . . .
H35 H 0.3630 0.6028 0.3526 0.069 Uiso 1 1 calc R . . . .
C36 C 0.4614(5) 0.4666(4) 0.3907(3) 0.0555(16) Uani 1 1 d . . . . .
H36 H 0.4128 0.4579 0.4348 0.067 Uiso 1 1 calc R . . . .
C37 C 0.5605(4) 0.3942(4) 0.3752(3) 0.0478(15) Uani 1 1 d . . . . .
H37 H 0.5802 0.3344 0.4082 0.057 Uiso 1 1 calc R . . . .
C38 C 0.6326(4) 0.4074(3) 0.3117(3) 0.0336(13) Uani 1 1 d . . . . .
H38 H 0.7028 0.3576 0.3024 0.040 Uiso 1 1 calc R . . . .
C39 C 0.7359(3) 0.3981(3) 0.1325(3) 0.0237(11) Uani 1 1 d . . . . .
C40 C 0.8043(4) 0.3973(3) 0.0667(3) 0.0293(12) Uani 1 1 d . . . . .
H40 H 0.8313 0.4537 0.0470 0.035 Uiso 1 1 calc R . . . .
C41 C 0.8340(4) 0.3150(3) 0.0291(3) 0.0344(13) Uani 1 1 d . . . . .
H41 H 0.8812 0.3152 -0.0166 0.041 Uiso 1 1 calc R . . . .
C42 C 0.7963(4) 0.2326(3) 0.0568(3) 0.0374(14) Uani 1 1 d . . . . .
H42 H 0.8181 0.1759 0.0308 0.045 Uiso 1 1 calc R . . . .
C43 C 0.7279(4) 0.2324(3) 0.1213(3) 0.0487(17) Uani 1 1 d . . . . .
H43 H 0.7016 0.1754 0.1400 0.058 Uiso 1 1 calc R . . . .
C44 C 0.6955(4) 0.3145(3) 0.1606(3) 0.0363(13) Uani 1 1 d . . . . .
H44 H 0.6469 0.3140 0.2056 0.044 Uiso 1 1 calc R . . . .
C45 C 1.1510(3) 0.1980(3) 0.3257(2) 0.0221(11) Uani 1 1 d . . . . .
C46 C 1.2110(4) 0.2673(3) 0.3231(3) 0.0410(14) Uani 1 1 d . . . . .
H46 H 1.2022 0.3234 0.2863 0.049 Uiso 1 1 calc R . . . .
C47 C 1.2838(5) 0.2542(4) 0.3744(4) 0.0579(18) Uani 1 1 d . . . . .
H47 H 1.3255 0.3011 0.3721 0.070 Uiso 1 1 calc R . . . .
C48 C 1.2960(4) 0.1748(4) 0.4280(3) 0.0570(17) Uani 1 1 d . . . . .
H48 H 1.3454 0.1668 0.4632 0.068 Uiso 1 1 calc R . . . .
C49 C 1.2374(4) 0.1066(3) 0.4311(3) 0.0494(15) Uani 1 1 d . . . . .
H49 H 1.2463 0.0511 0.4685 0.059 Uiso 1 1 calc R . . . .
C50 C 1.1659(4) 0.1174(3) 0.3809(3) 0.0395(13) Uani 1 1 d . . . . .
H50 H 1.1258 0.0691 0.3837 0.047 Uiso 1 1 calc R . . . .
C51 C 0.9696(3) 0.1337(3) 0.2882(2) 0.0231(11) Uani 1 1 d . . . . .
C52 C 1.0094(4) 0.0382(3) 0.2651(3) 0.0418(15) Uani 1 1 d . . . . .
H52 H 1.0805 0.0189 0.2355 0.050 Uiso 1 1 calc R . . . .
C53 C 0.9442(4) -0.0277(3) 0.2860(3) 0.0495(16) Uani 1 1 d . . . . .
H53 H 0.9711 -0.0933 0.2716 0.059 Uiso 1 1 calc R . . . .
C54 C 0.8413(4) 0.0012(3) 0.3272(3) 0.0423(14) Uani 1 1 d . . . . .
H54 H 0.7958 -0.0436 0.3398 0.051 Uiso 1 1 calc R . . . .
C55 C 0.8031(4) 0.0937(3) 0.3505(3) 0.0470(16) Uani 1 1 d . . . . .
H55 H 0.7319 0.1127 0.3800 0.056 Uiso 1 1 calc R . . . .
C56 C 0.8678(4) 0.1595(3) 0.3313(3) 0.0356(13) Uani 1 1 d . . . . .
H56 H 0.8415 0.2236 0.3482 0.043 Uiso 1 1 calc R . . . .
C57 C 1.1315(4) 0.1906(3) 0.1731(3) 0.0272(12) Uani 1 1 d . . . . .
C58 C 1.0727(4) 0.1957(3) 0.1171(3) 0.0340(13) Uani 1 1 d . . . . .
H58 H 0.9922 0.2144 0.1253 0.041 Uiso 1 1 calc R . . . .
C59 C 1.1274(5) 0.1744(3) 0.0492(3) 0.0423(14) Uani 1 1 d . . . . .
H59 H 1.0851 0.1796 0.0104 0.051 Uiso 1 1 calc R . . . .
C60 C 1.2435(5) 0.1456(4) 0.0374(3) 0.0554(17) Uani 1 1 d . . . . .
H60 H 1.2815 0.1304 -0.0096 0.067 Uiso 1 1 calc R . . . .
C61 C 1.3044(5) 0.1386(4) 0.0923(4) 0.070(2) Uani 1 1 d . . . . .
H61 H 1.3849 0.1182 0.0838 0.084 Uiso 1 1 calc R . . . .
C62 C 1.2485(4) 0.1616(3) 0.1618(3) 0.0434(14) Uani 1 1 d . . . . .
H62 H 1.2906 0.1573 0.2004 0.052 Uiso 1 1 calc R . . . .
Cl2 Cl 0.42875(10) 0.85364(8) 0.50232(8) 0.0462(4) Uani 1 1 d . . . . .
O1W O 0.5983(3) 0.9648(2) 0.4087(2) 0.0627(12) Uani 1 1 d . . . . .
H1WA H 0.5503 0.9344 0.4305 0.094 Uiso 1 1 d G . . . .
H1WB H 0.5913 1.0159 0.4298 0.094 Uiso 1 1 d G . . . .
Cl2S Cl 0.21821(13) 0.80649(10) 0.34541(9) 0.0807(5) Uani 1 1 d . . . . .
Cl1S Cl 0.24721(12) 0.69199(9) 0.48816(9) 0.0586(4) Uani 1 1 d . . . . .
Cl3S Cl 0.08158(12) 0.88582(9) 0.47351(9) 0.0675(5) Uani 1 1 d . . . . .
C1S C 0.2148(4) 0.8128(3) 0.4379(3) 0.0505(16) Uani 1 1 d . . . . .
H1S H 0.2730 0.8459 0.4431 0.061 Uiso 1 1 calc R . . . .
Cl5S Cl 0.5079(9) 1.1191(7) 0.2492(6) 0.109(3) Uani 0.442(19) 1 d D . P B 1
Cl4S Cl 0.6322(10) 0.9737(7) 0.1570(9) 0.103(4) Uani 0.442(19) 1 d D . P B 1
Cl6S Cl 0.4438(12) 0.9406(10) 0.2544(8) 0.118(5) Uani 0.442(19) 1 d D . P B 1
C2SB C 0.5555(14) 0.9928(11) 0.2407(14) 0.100(13) Uani 0.442(19) 1 d D . P B 1
H2SB H 0.6062 0.9588 0.2789 0.120 Uiso 0.442(19) 1 calc R . P B 1
Cl3 Cl 0.6595(5) 0.9306(9) 0.2047(8) 0.122(3) Uani 0.558(19) 1 d D . P B 2
Cl4 Cl 0.4318(9) 0.9462(8) 0.2647(6) 0.104(3) Uani 0.558(19) 1 d D . P B 2
Cl5 Cl 0.5096(5) 1.1230(4) 0.2319(6) 0.098(3) Uani 0.558(19) 1 d D . P B 2
C2SA C 0.5443(12) 0.9953(8) 0.2581(10) 0.051(6) Uani 0.558(19) 1 d D . P B 2
H2SA H 0.5661 0.9843 0.3085 0.062 Uiso 0.558(19) 1 calc R . P B 2

loop_
_atom_site_aniso_label
_atom_site_aniso_U_11
_atom_site_aniso_U_22
_atom_site_aniso_U_33
_atom_site_aniso_U_23
_atom_site_aniso_U_13
_atom_site_aniso_U_12
Os1 0.02032(10) 0.01670(8) 0.01855(11) -0.00036(7) -0.00332(8) -0.00697(6)
Cl1 0.0340(7) 0.0291(6) 0.0216(8) 0.0015(5) -0.0047(6) -0.0136(5)
P1 0.0285(8) 0.0259(6) 0.0248(9) -0.0013(6) -0.0051(7) -0.0134(6)
P2 0.0232(7) 0.0227(6) 0.0244(9) -0.0012(6) -0.0029(6) -0.0079(5)
P3 0.0225(7) 0.0209(6) 0.0227(8) -0.0024(5) -0.0032(6) -0.0039(5)
O1 0.084(3) 0.045(2) 0.047(3) -0.017(2) 0.024(2) 0.0021(19)
C1 0.013(2) 0.029(2) 0.023(3) -0.002(2) -0.001(2) -0.0114(19)
C2 0.023(3) 0.018(2) 0.014(3) 0.001(2) -0.005(2) -0.0058(18)
C3 0.027(3) 0.028(2) 0.015(3) 0.002(2) -0.010(2) -0.011(2)
C4 0.016(2) 0.025(2) 0.027(3) -0.013(2) 0.002(2) -0.0102(19)
C5 0.035(3) 0.019(2) 0.027(3) -0.004(2) -0.001(2) -0.012(2)
C6 0.029(3) 0.026(2) 0.039(4) -0.014(2) 0.001(3) -0.010(2)
C7 0.034(3) 0.022(2) 0.036(4) 0.009(2) -0.014(3) -0.018(2)
O2 0.025(6) 0.014(5) 0.029(7) -0.010(5) 0.002(5) 0.001(4)
C8 0.054(4) 0.035(3) 0.035(4) -0.006(3) 0.009(3) -0.010(2)
C9 0.033(3) 0.037(3) 0.028(3) 0.000(3) -0.002(3) -0.028(2)
C10 0.047(4) 0.061(3) 0.033(4) -0.003(3) -0.008(3) -0.038(3)
C11 0.071(4) 0.080(4) 0.041(5) 0.021(4) -0.025(4) -0.053(4)
C12 0.134(7) 0.098(5) 0.024(4) 0.003(4) -0.027(4) -0.082(5)
C13 0.087(5) 0.058(4) 0.036(4) -0.017(3) 0.010(4) -0.048(3)
C14 0.077(4) 0.044(3) 0.024(4) -0.008(3) 0.005(3) -0.041(3)
C15 0.039(3) 0.031(3) 0.017(3) -0.013(2) 0.005(2) -0.020(2)
C16 0.050(4) 0.034(3) 0.041(4) -0.007(3) 0.006(3) -0.023(2)
C17 0.076(5) 0.046(3) 0.052(4) -0.020(3) 0.022(4) -0.042(3)
C18 0.117(6) 0.037(3) 0.028(4) -0.008(3) 0.018(4) -0.046(4)
C19 0.102(5) 0.024(3) 0.046(4) 0.000(3) -0.022(4) -0.022(3)
C20 0.057(4) 0.031(3) 0.030(4) -0.006(3) -0.013(3) -0.017(2)
C21 0.029(3) 0.033(2) 0.025(3) 0.003(2) -0.001(2) -0.019(2)
C22 0.028(3) 0.055(3) 0.048(4) -0.007(3) -0.003(3) -0.024(3)
C23 0.020(3) 0.059(3) 0.070(5) 0.004(3) -0.013(3) -0.016(3)
C24 0.023(3) 0.046(3) 0.066(5) -0.002(3) 0.013(3) -0.009(2)
C25 0.038(3) 0.038(3) 0.044(4) -0.007(3) 0.005(3) -0.011(2)
C26 0.024(3) 0.030(2) 0.034(4) 0.004(2) -0.001(2) -0.013(2)
C27 0.020(3) 0.029(2) 0.022(3) 0.002(2) 0.001(2) -0.0064(19)
C28 0.033(3) 0.030(3) 0.058(4) 0.004(3) -0.016(3) -0.009(2)
C29 0.039(4) 0.036(3) 0.077(5) 0.013(3) -0.010(3) -0.011(3)
C30 0.024(3) 0.058(3) 0.054(4) 0.011(3) -0.010(3) 0.002(3)
C31 0.032(3) 0.059(3) 0.052(4) -0.007(3) -0.016(3) -0.011(3)
C32 0.029(3) 0.040(3) 0.035(4) -0.009(3) -0.005(3) -0.009(2)
C33 0.023(3) 0.026(2) 0.023(3) -0.005(2) -0.003(2) -0.012(2)
C34 0.044(3) 0.044(3) 0.027(4) -0.002(3) 0.006(3) -0.012(2)
C35 0.052(4) 0.059(3) 0.051(5) -0.012(3) 0.015(3) -0.007(3)
C36 0.061(4) 0.083(4) 0.026(4) 0.002(3) 0.006(3) -0.037(3)
C37 0.053(4) 0.059(3) 0.037(4) 0.017(3) -0.014(3) -0.032(3)
C38 0.025(3) 0.039(3) 0.037(4) 0.003(3) -0.008(3) -0.011(2)
C39 0.021(3) 0.025(2) 0.028(3) -0.002(2) -0.009(2) -0.0082(19)
C40 0.037(3) 0.033(3) 0.022(3) 0.002(2) -0.005(3) -0.017(2)
C41 0.035(3) 0.047(3) 0.026(3) -0.012(3) -0.004(3) -0.014(2)
C42 0.037(3) 0.030(3) 0.048(4) -0.016(3) -0.008(3) -0.006(2)
C43 0.051(4) 0.033(3) 0.069(5) -0.016(3) 0.009(3) -0.025(3)
C44 0.033(3) 0.035(3) 0.042(4) -0.009(3) 0.005(3) -0.015(2)
C45 0.016(2) 0.024(2) 0.022(3) -0.006(2) 0.000(2) 0.0000(18)
C46 0.045(3) 0.036(3) 0.043(4) 0.000(3) -0.009(3) -0.013(2)
C47 0.052(4) 0.061(4) 0.076(5) -0.015(4) -0.029(4) -0.024(3)
C48 0.049(4) 0.060(4) 0.063(5) -0.015(3) -0.042(3) 0.006(3)
C49 0.063(4) 0.048(3) 0.040(4) 0.004(3) -0.032(3) -0.010(3)
C50 0.050(3) 0.031(3) 0.040(4) -0.002(3) -0.021(3) -0.008(2)
C51 0.027(3) 0.019(2) 0.023(3) -0.002(2) -0.009(2) -0.0039(19)
C52 0.049(3) 0.029(3) 0.049(4) -0.011(3) 0.011(3) -0.021(2)
C53 0.066(4) 0.035(3) 0.049(4) -0.006(3) 0.013(3) -0.027(3)
C54 0.047(4) 0.040(3) 0.046(4) -0.001(3) -0.003(3) -0.025(3)
C55 0.031(3) 0.042(3) 0.063(5) -0.006(3) 0.010(3) -0.012(2)
C56 0.029(3) 0.022(2) 0.052(4) -0.010(2) -0.001(3) -0.003(2)
C57 0.028(3) 0.026(2) 0.024(3) -0.004(2) 0.000(3) -0.004(2)
C58 0.039(3) 0.031(3) 0.032(4) -0.008(3) 0.003(3) -0.012(2)
C59 0.069(4) 0.032(3) 0.027(4) 0.001(3) -0.006(3) -0.018(3)
C60 0.064(5) 0.063(4) 0.031(4) -0.011(3) 0.010(4) -0.013(3)
C61 0.039(4) 0.099(5) 0.062(5) -0.032(4) 0.012(4) -0.005(3)
C62 0.035(4) 0.062(3) 0.027(4) -0.006(3) -0.008(3) -0.003(3)
Cl2 0.0337(8) 0.0424(7) 0.0612(11) -0.0118(7) 0.0036(7) -0.0112(6)
O1W 0.067(3) 0.059(2) 0.071(3) -0.016(2) 0.007(2) -0.037(2)
Cl2S 0.0788(12) 0.0881(11) 0.0532(13) 0.0082(10) -0.0090(10) -0.0004(9)
Cl1S 0.0703(11) 0.0494(8) 0.0557(12) 0.0004(8) -0.0174(9) -0.0152(7)
Cl3S 0.0615(10) 0.0551(8) 0.0841(13) -0.0210(9) -0.0033(10) -0.0108(7)
C1S 0.051(4) 0.038(3) 0.066(5) -0.003(3) -0.019(3) -0.012(2)
Cl5S 0.100(7) 0.127(8) 0.095(6) -0.057(5) -0.009(4) -0.002(5)
Cl4S 0.110(5) 0.085(4) 0.103(8) -0.038(5) 0.024(5) -0.017(3)
Cl6S 0.119(9) 0.089(7) 0.183(12) 0.008(6) -0.067(8) -0.069(6)
C2SB 0.046(17) 0.09(2) 0.14(3) -0.006(16) -0.051(16) 0.036(13)
Cl3 0.089(3) 0.140(5) 0.110(8) -0.062(6) 0.006(4) 0.023(3)
Cl4 0.084(5) 0.099(5) 0.101(5) 0.048(4) -0.002(4) -0.026(4)
Cl5 0.033(3) 0.049(3) 0.200(7) 0.044(4) -0.027(3) -0.020(2)
C2SA 0.075(14) 0.046(11) 0.037(9) 0.002(7) -0.009(8) -0.025(9)

loop_
_atom_type_symbol
_atom_type_description
_atom_type_scat_dispersion_real
_atom_type_scat_dispersion_imag
_atom_type_scat_source
C C 0.0033 0.0016 'International Tables Vol C Tables 4.2.6.8 and 6.1.1.4'
H H 0.0000 0.0000 'International Tables Vol C Tables 4.2.6.8 and 6.1.1.4'
Cl Cl 0.1484 0.1585 'International Tables Vol C Tables 4.2.6.8 and 6.1.1.4'
O O 0.0106 0.0060 'International Tables Vol C Tables 4.2.6.8 and 6.1.1.4'
Os Os -1.2165 7.6030 'International Tables Vol C Tables 4.2.6.8 and 6.1.1.4'
P P 0.1023 0.0942 'International Tables Vol C Tables 4.2.6.8 and 6.1.1.4'

loop_
_geom_angle_atom_site_label_1
_geom_angle_atom_site_label_2
_geom_angle_atom_site_label_3
_geom_angle
_geom_angle_site_symmetry_1
_geom_angle_site_symmetry_3
_geom_angle_publ_flag
Cl1 Os1 O2 92.1(2) . . ?
P1 Os1 Cl1 88.43(4) . . ?
P1 Os1 O2 88.8(2) . . ?
P2 Os1 Cl1 88.49(4) . . ?
P2 Os1 P1 176.89(5) . . ?
P2 Os1 O2 90.9(2) . . ?
C1 Os1 Cl1 93.79(13) . . ?
C1 Os1 P1 91.10(11) . . ?
C1 Os1 P2 89.60(11) . . ?
C1 Os1 C4 74.87(16) . . ?
C1 Os1 O2 174.1(3) . . ?
C4 Os1 Cl1 168.48(11) . . ?
C4 Os1 P1 89.78(11) . . ?
C4 Os1 P2 93.33(11) . . ?
C4 Os1 O2 99.2(3) . . ?
C7 Os1 Cl1 119.89(14) . . ?
C7 Os1 P1 91.30(13) . . ?
C7 Os1 P2 89.80(13) . . ?
C7 Os1 C1 146.29(19) . . ?
C7 Os1 C4 71.52(17) . . ?
C7 Os1 O2 27.8(2) . . ?
C9 P1 Os1 112.03(13) . . ?
C9 P1 C15 100.98(19) . . ?
C9 P1 C21 107.3(2) . . ?
C15 P1 Os1 116.52(17) . . ?
C21 P1 Os1 115.54(14) . . ?
C21 P1 C15 103.04(18) . . ?
C27 P2 Os1 116.25(13) . . ?
C27 P2 C39 101.5(2) . . ?
C33 P2 Os1 113.64(15) . . ?
C33 P2 C27 102.23(19) . . ?
C33 P2 C39 107.06(18) . . ?
C39 P2 Os1 114.66(13) . . ?
C2 P3 C51 111.03(18) . . ?
C45 P3 C2 107.72(19) . . ?
C45 P3 C51 109.6(2) . . ?
C45 P3 C57 111.3(2) . . ?
C57 P3 C2 110.3(2) . . ?
C57 P3 C51 106.88(19) . . ?
C2 C1 Os1 119.9(3) . . ?
C1 C2 P3 125.9(3) . . ?
C1 C2 C3 113.7(3) . . ?
C3 C2 P3 120.4(3) . . ?
C4 C3 C2 112.3(4) . . ?
C3 C4 Os1 119.1(3) . . ?
C3 C4 C5 122.3(4) . . ?
C5 C4 Os1 118.6(3) . . ?
C6 C5 C4 112.9(4) . . ?
C5 C6 C7 105.7(4) . . ?
C5 C6 C8 128.9(5) . . ?
C7 C6 C8 125.3(4) . . ?
C6 C7 Os1 131.2(3) . . ?
O2 C7 Os1 106.5(5) . . ?
O2 C7 C6 122.2(6) . . ?
C7 O2 Os1 45.6(4) . . ?
O1 C8 C6 107.3(4) . . ?
C10 C9 P1 123.6(4) . . ?
C10 C9 C14 118.3(5) . . ?
C14 C9 P1 117.6(4) . . ?
C9 C10 C11 121.1(5) . . ?
C12 C11 C10 119.0(6) . . ?
C13 C12 C11 120.5(6) . . ?
C12 C13 C14 120.5(5) . . ?
C13 C14 C9 120.4(6) . . ?
C16 C15 P1 119.3(4) . . ?
C20 C15 P1 121.6(3) . . ?
C20 C15 C16 119.1(4) . . ?
C17 C16 C15 119.8(5) . . ?
C18 C17 C16 121.0(5) . . ?
C19 C18 C17 118.4(5) . . ?
C18 C19 C20 121.5(5) . . ?
C15 C20 C19 120.1(5) . . ?
C22 C21 P1 124.0(4) . . ?
C22 C21 C26 117.8(4) . . ?
C26 C21 P1 118.2(4) . . ?
C23 C22 C21 121.0(5) . . ?
C24 C23 C22 119.6(5) . . ?
C23 C24 C25 121.1(5) . . ?
C24 C25 C26 120.0(5) . . ?
C25 C26 C21 120.5(5) . . ?
C28 C27 P2 119.8(4) . . ?
C32 C27 P2 121.1(3) . . ?
C32 C27 C28 118.7(4) . . ?
C29 C28 C27 118.9(5) . . ?
C30 C29 C28 121.4(5) . . ?
C29 C30 C31 119.7(5) . . ?
C32 C31 C30 119.1(5) . . ?
C27 C32 C31 122.1(4) . . ?
C34 C33 P2 121.2(3) . . ?
C34 C33 C38 118.1(4) . . ?
C38 C33 P2 120.5(3) . . ?
C33 C34 C35 120.9(5) . . ?
C36 C35 C34 120.2(5) . . ?
C37 C36 C35 119.7(5) . . ?
C36 C37 C38 120.4(5) . . ?
C37 C38 C33 120.6(4) . . ?
C40 C39 P2 117.3(3) . . ?
C40 C39 C44 119.3(4) . . ?
C44 C39 P2 123.4(3) . . ?
C39 C40 C41 120.2(4) . . ?
C42 C41 C40 120.7(4) . . ?
C43 C42 C41 119.9(4) . . ?
C42 C43 C44 121.0(4) . . ?
C43 C44 C39 118.9(4) . . ?
C46 C45 P3 119.1(4) . . ?
C46 C45 C50 118.1(5) . . ?
C50 C45 P3 122.8(3) . . ?
C47 C46 C45 119.9(5) . . ?
C48 C47 C46 120.6(5) . . ?
C47 C48 C49 120.0(5) . . ?
C48 C49 C50 120.5(5) . . ?
C49 C50 C45 120.9(4) . . ?
C52 C51 P3 118.2(3) . . ?
C56 C51 P3 122.4(3) . . ?
C56 C51 C52 119.4(4) . . ?
C53 C52 C51 119.2(4) . . ?
C54 C53 C52 120.1(4) . . ?
C55 C54 C53 120.8(4) . . ?
C54 C55 C56 119.8(4) . . ?
C51 C56 C55 120.7(4) . . ?
C58 C57 P3 119.7(4) . . ?
C58 C57 C62 119.6(5) . . ?
C62 C57 P3 120.8(4) . . ?
C57 C58 C59 121.2(5) . . ?
C58 C59 C60 119.6(6) . . ?
C61 C60 C59 120.6(6) . . ?
C60 C61 C62 119.9(5) . . ?
C57 C62 C61 119.1(5) . . ?
Cl2S C1S Cl1S 111.5(2) . . ?
Cl2S C1S Cl3S 110.3(3) . . ?
Cl3S C1S Cl1S 109.9(3) . . ?
Cl5S C2SB Cl6S 111.0(10) . . ?
Cl4S C2SB Cl5S 110.2(11) . . ?
Cl4S C2SB Cl6S 110.7(12) . . ?
Cl3 C2SA Cl4 111.1(8) . . ?
Cl3 C2SA Cl5 112.7(8) . . ?
Cl5 C2SA Cl4 113.2(9) . . ?

loop_
_geom_bond_atom_site_label_1
_geom_bond_atom_site_label_2
_geom_bond_distance
_geom_bond_site_symmetry_2
_geom_bond_publ_flag
Os1 Cl1 2.4369(11) . ?
Os1 P1 2.3999(12) . ?
Os1 P2 2.3885(12) . ?
Os1 C1 2.035(3) . ?
Os1 C4 2.071(4) . ?
Os1 C7 1.852(4) . ?
Os1 O2 2.484(7) . ?
P1 C9 1.810(5) . ?
P1 C15 1.845(4) . ?
P1 C21 1.826(4) . ?
P2 C27 1.827(5) . ?
P2 C33 1.818(4) . ?
P2 C39 1.846(4) . ?
P3 C2 1.789(4) . ?
P3 C45 1.765(5) . ?
P3 C51 1.799(4) . ?
P3 C57 1.782(5) . ?
O1 C8 1.414(5) . ?
C1 C2 1.367(5) . ?
C2 C3 1.426(5) . ?
C3 C4 1.373(5) . ?
C4 C5 1.415(5) . ?
C5 C6 1.362(5) . ?
C6 C7 1.426(6) . ?
C6 C8 1.505(5) . ?
C7 O2 1.210(9) . ?
C9 C10 1.386(6) . ?
C9 C14 1.392(5) . ?
C10 C11 1.393(7) . ?
C11 C12 1.381(7) . ?
C12 C13 1.363(7) . ?
C13 C14 1.383(7) . ?
C15 C16 1.396(5) . ?
C15 C20 1.364(6) . ?
C16 C17 1.385(5) . ?
C17 C18 1.377(7) . ?
C18 C19 1.364(7) . ?
C19 C20 1.388(5) . ?
C21 C22 1.396(6) . ?
C21 C26 1.396(6) . ?
C22 C23 1.383(6) . ?
C23 C24 1.359(7) . ?
C24 C25 1.368(7) . ?
C25 C26 1.381(5) . ?
C27 C28 1.397(5) . ?
C27 C32 1.370(6) . ?
C28 C29 1.377(7) . ?
C29 C30 1.373(7) . ?
C30 C31 1.375(5) . ?
C31 C32 1.372(6) . ?
C33 C34 1.377(5) . ?
C33 C38 1.395(5) . ?
C34 C35 1.386(6) . ?
C35 C36 1.377(6) . ?
C36 C37 1.365(6) . ?
C37 C38 1.384(6) . ?
C39 C40 1.372(5) . ?
C39 C44 1.407(5) . ?
C40 C41 1.378(5) . ?
C41 C42 1.372(5) . ?
C42 C43 1.352(6) . ?
C43 C44 1.391(5) . ?
C45 C46 1.391(5) . ?
C45 C50 1.391(6) . ?
C46 C47 1.388(7) . ?
C47 C48 1.360(7) . ?
C48 C49 1.363(6) . ?
C49 C50 1.366(7) . ?
C51 C52 1.397(5) . ?
C51 C56 1.364(5) . ?
C52 C53 1.382(5) . ?
C53 C54 1.362(5) . ?
C54 C55 1.361(5) . ?
C55 C56 1.373(5) . ?
C57 C58 1.363(6) . ?
C57 C62 1.382(6) . ?
C58 C59 1.369(6) . ?
C59 C60 1.371(6) . ?
C60 C61 1.356(8) . ?
C61 C62 1.404(7) . ?
Cl2S C1S 1.740(6) . ?
Cl1S C1S 1.766(4) . ?
Cl3S C1S 1.754(5) . ?
Cl5S C2SB 1.720(12) . ?
Cl4S C2SB 1.705(17) . ?
Cl6S C2SB 1.731(13) . ?
Cl3 C2SA 1.706(13) . ?
Cl4 C2SA 1.725(11) . ?
Cl5 C2SA 1.721(11) . ?
